data_4067940
loop_
_publ_author_name
'Behrens, Ulrich'
'Hoffmann, Frank'
'Olbrich, Falk'

_publ_section_title
;
 Solid-State Structures of Base-Free Lithium and Sodium Tetraphenylborates
 at Room and Low Temperature: Comparison with the Higher Homologues
 MB(C6H5)4(M = K, Rb, Cs)
;
_journal_issue 3
_journal_name_full Organometallics
_journal_page_first 905
_journal_paper_doi 10.1021/om200943n
_journal_volume 31
_journal_year 2012
_chemical_formula_moiety 'C24 H20 B Rb'
_chemical_formula_sum 'C24 H20 B Rb'
_chemical_formula_weight 404.68
_chemical_name_common RbB(C6H5)4
_chemical_name_systematic
; 
 Rubidium tetraphenylborate at 153 K
;
_space_group_IT_number 121
_symmetry_cell_setting tetragonal
_symmetry_space_group_name_Hall 'I -4 2'
_symmetry_space_group_name_H-M 'I -4 2 m'
_atom_sites_solution_hydrogens geom
_atom_sites_solution_primary direct
_atom_sites_solution_secondary difmap
_audit_creation_method SHELXL-97
_cell_angle_alpha 90.00
_cell_angle_beta 90.00
_cell_angle_gamma 90.00
_cell_formula_units_Z 2
_cell_length_a 11.1556(6)
_cell_length_b 11.1556(6)
_cell_length_c 8.0534(7)
_cell_measurement_reflns_used 100
_cell_measurement_temperature 153
_cell_measurement_theta_max 27.50
_cell_measurement_theta_min 2.00
_cell_volume 1002.22(12)
_computing_cell_refinement 'SAINT (Bruker AXS, 1998)'
_computing_data_collection 'SMART (Bruker AXS, 1998)'
_computing_data_reduction 'SAINT (Bruker AXS, 1998)'
_computing_molecular_graphics 'SHELXTL (Bruker AXS, 1998)'
_computing_publication_material 'SHELXTL (Bruker AXS, 1998)'
_computing_structure_refinement 'SHELXL-97 (Sheldrick, 1997)'
_computing_structure_solution 'SHELXS-97 (Sheldrick, 1997)'
_diffrn_ambient_temperature 153
_diffrn_measured_fraction_theta_full 0.992
_diffrn_measured_fraction_theta_max 0.992
_diffrn_measurement_device_type 'Bruker AXS, 1998'
_diffrn_measurement_method omega-scan
_diffrn_radiation_monochromator graphite
_diffrn_radiation_source 'fine-focus sealed tube'
_diffrn_radiation_type MoK\a
_diffrn_radiation_wavelength 0.71073
_diffrn_reflns_av_R_equivalents 0.0445
_diffrn_reflns_av_sigmaI/netI 0.0176
_diffrn_reflns_limit_h_max 14
_diffrn_reflns_limit_h_min -14
_diffrn_reflns_limit_k_max 14
_diffrn_reflns_limit_k_min -14
_diffrn_reflns_limit_l_max 10
_diffrn_reflns_limit_l_min -10
_diffrn_reflns_number 6020
_diffrn_reflns_theta_full 27.98
_diffrn_reflns_theta_max 27.98
_diffrn_reflns_theta_min 2.58
_diffrn_standards_decay_% 0
_diffrn_standards_interval_count none
_diffrn_standards_interval_time none
_diffrn_standards_number none
_exptl_absorpt_coefficient_mu 2.474
_exptl_absorpt_correction_T_max 0.7234
_exptl_absorpt_correction_T_min 0.3184
_exptl_absorpt_correction_type multi-scan
_exptl_absorpt_process_details 'SADABS (Bruker AXS, 1998)'
_exptl_crystal_colour colourless
_exptl_crystal_density_diffrn 1.341
_exptl_crystal_density_meas ?
_exptl_crystal_density_method 'not measured'
_exptl_crystal_description needle
_exptl_crystal_F_000 412
_exptl_crystal_size_max 0.60
_exptl_crystal_size_mid 0.22
_exptl_crystal_size_min 0.14
_refine_diff_density_max 0.951
_refine_diff_density_min -0.484
_refine_diff_density_rms 0.076
_refine_ls_abs_structure_details 'Flack H D (1983), Acta Cryst. A39, 876-881'
_refine_ls_abs_structure_Flack 0.028(10)
_refine_ls_extinction_coef none
_refine_ls_extinction_method none
_refine_ls_goodness_of_fit_ref 1.000
_refine_ls_hydrogen_treatment riding
_refine_ls_matrix_type full
_refine_ls_number_parameters 38
_refine_ls_number_reflns 643
_refine_ls_number_restraints 0
_refine_ls_restrained_S_all 1.000
_refine_ls_R_factor_all 0.0269
_refine_ls_R_factor_gt 0.0269
_refine_ls_shift/su_max 0.000
_refine_ls_shift/su_mean 0.000
_refine_ls_structure_factor_coef Fsqd
_refine_ls_weighting_details 'calc w=1/[\s^2^(Fo^2^)+(0.0610P)^2^+0.1097P] where P=(Fo^2^+2Fc^2^)/3'
_refine_ls_weighting_scheme calc
_refine_ls_wR_factor_gt 0.0671
_refine_ls_wR_factor_ref 0.0671
_reflns_number_gt 643
_reflns_number_total 643
_reflns_threshold_expression >2sigma(I)
_cod_data_source_file om200943n_si_002.cif
_cod_data_source_block f140
_cod_depositor_comments
;
The following automatic conversions were performed:

'_exptl_crystal_density_meas' value 'not measured' was changed to '?'
- the value is perceived as not measured.

Automatic conversion script
Id: cif_fix_values 3008 2015-01-20 13:52:24Z robertas 
;
_cod_database_code 4067940

loop_
_symmetry_equiv_pos_as_xyz
'x, y, z'
'-x, -y, z'
'y, -x, -z'
'-y, x, -z'
'-x, y, -z'
'x, -y, -z'
'-y, -x, z'
'y, x, z'
'x+1/2, y+1/2, z+1/2'
'-x+1/2, -y+1/2, z+1/2'
'y+1/2, -x+1/2, -z+1/2'
'-y+1/2, x+1/2, -z+1/2'
'-x+1/2, y+1/2, -z+1/2'
'x+1/2, -y+1/2, -z+1/2'
'-y+1/2, -x+1/2, z+1/2'
'y+1/2, x+1/2, z+1/2'

loop_
_atom_site_label
_atom_site_type_symbol
_atom_site_fract_x
_atom_site_fract_y
_atom_site_fract_z
_atom_site_U_iso_or_equiv
_atom_site_adp_type
_atom_site_occupancy
_atom_site_symmetry_multiplicity
_atom_site_calc_flag
_atom_site_refinement_flags
Rb1 Rb 0.5000 0.5000 0.0000 0.02138(16) Uani 1 8 d S
B1 B 0.5000 0.5000 -0.5000 0.0165(8) Uani 1 8 d S
C1 C 0.41821(16) 0.41821(16) -0.3745(3) 0.0176(5) Uani 1 2 d S
C2 C 0.46008(18) 0.30909(18) -0.3079(2) 0.0219(4) Uani 1 1 d .
H2 H 0.5331 0.2767 -0.3489 0.013(7) Uiso 1 1 calc R
C3 C 0.39862(19) 0.24701(18) -0.1846(2) 0.0265(4) Uani 1 1 d .
H3 H 0.4299 0.1735 -0.1436 0.035(8) Uiso 1 1 calc R
C4 C 0.29178(18) 0.29178(18) -0.1209(4) 0.0291(6) Uani 1 2 d S
H4 H 0.2502 0.2502 -0.0355 0.034(11) Uiso 1 2 calc SR

loop_
_atom_site_aniso_label
_atom_site_aniso_U_11
_atom_site_aniso_U_22
_atom_site_aniso_U_33
_atom_site_aniso_U_23
_atom_site_aniso_U_13
_atom_site_aniso_U_12
Rb1 0.02513(18) 0.02513(18) 0.0139(2) 0.000 0.000 0.000
B1 0.0184(11) 0.0184(11) 0.0127(18) 0.000 0.000 0.000
C1 0.0189(7) 0.0189(7) 0.0149(10) -0.0009(6) -0.0009(6) -0.0029(9)
C2 0.0257(8) 0.0207(8) 0.0192(8) -0.0007(8) -0.0013(6) -0.0006(6)
C3 0.0353(11) 0.0218(9) 0.0224(9) 0.0034(7) -0.0028(8) -0.0064(8)
C4 0.0328(9) 0.0328(9) 0.0216(13) 0.0032(7) 0.0032(7) -0.0130(12)

loop_
_atom_type_symbol
_atom_type_description
_atom_type_scat_dispersion_real
_atom_type_scat_dispersion_imag
_atom_type_scat_source
C C 0.0033 0.0016 'International Tables Vol C Tables 4.2.6.8 and 6.1.1.4'
H H 0.0000 0.0000 'International Tables Vol C Tables 4.2.6.8 and 6.1.1.4'
B B 0.0013 0.0007 'International Tables Vol C Tables 4.2.6.8 and 6.1.1.4'
Rb Rb -0.9393 2.9676 'International Tables Vol C Tables 4.2.6.8 and 6.1.1.4'

loop_
_geom_angle_atom_site_label_1
_geom_angle_atom_site_label_2
_geom_angle_atom_site_label_3
_geom_angle
_geom_angle_site_symmetry_1
_geom_angle_site_symmetry_3
C1 Rb1 C1 147.70(6) . 4_655
C1 Rb1 C1 147.70(6) . 3_565
C1 Rb1 C1 46.33(9) 4_655 3_565
C1 Rb1 C1 46.33(9) . 2_665
C1 Rb1 C1 147.70(6) 4_655 2_665
C1 Rb1 C1 147.70(6) 3_565 2_665
C1 Rb1 C2 24.74(4) . .
C1 Rb1 C2 123.30(5) 4_655 .
C1 Rb1 C2 146.42(3) 3_565 .
C1 Rb1 C2 61.71(5) 2_665 .
C1 Rb1 C2 24.74(4) . 8
C1 Rb1 C2 146.42(3) 4_655 8
C1 Rb1 C2 123.30(5) 3_565 8
C1 Rb1 C2 61.71(5) 2_665 8
C2 Rb1 C2 42.32(7) . 8
C1 Rb1 C2 146.42(3) . 6_565
C1 Rb1 C2 61.71(5) 4_655 6_565
C1 Rb1 C2 24.74(4) 3_565 6_565
C1 Rb1 C2 123.30(5) 2_665 6_565
C2 Rb1 C2 164.48(7) . 6_565
C2 Rb1 C2 124.41(4) 8 6_565
C1 Rb1 C2 146.42(3) . 4_655
C1 Rb1 C2 24.74(4) 4_655 4_655
C1 Rb1 C2 61.71(5) 3_565 4_655
C1 Rb1 C2 123.30(5) 2_665 4_655
C2 Rb1 C2 124.41(4) . 4_655
C2 Rb1 C2 164.48(7) 8 4_655
C2 Rb1 C2 67.00(7) 6_565 4_655
C1 Rb1 C2 61.71(5) . 7_665
C1 Rb1 C2 123.30(5) 4_655 7_665
C1 Rb1 C2 146.42(3) 3_565 7_665
C1 Rb1 C2 24.74(4) 2_665 7_665
C2 Rb1 C2 67.00(7) . 7_665
C2 Rb1 C2 82.52(7) 8 7_665
C2 Rb1 C2 124.41(4) 6_565 7_665
C2 Rb1 C2 99.59(7) 4_655 7_665
C1 Rb1 C2 61.71(5) . 2_665
C1 Rb1 C2 146.42(3) 4_655 2_665
C1 Rb1 C2 123.30(5) 3_565 2_665
C1 Rb1 C2 24.74(4) 2_665 2_665
C2 Rb1 C2 82.52(7) . 2_665
C2 Rb1 C2 67.00(7) 8 2_665
C2 Rb1 C2 99.59(7) 6_565 2_665
C2 Rb1 C2 124.41(4) 4_655 2_665
C2 Rb1 C2 42.32(7) 7_665 2_665
C1 Rb1 C2 123.30(5) . 5_655
C1 Rb1 C2 24.74(4) 4_655 5_655
C1 Rb1 C2 61.71(5) 3_565 5_655
C1 Rb1 C2 146.42(3) 2_665 5_655
C2 Rb1 C2 99.59(7) . 5_655
C2 Rb1 C2 124.41(4) 8 5_655
C2 Rb1 C2 82.52(7) 6_565 5_655
C2 Rb1 C2 42.32(7) 4_655 5_655
C2 Rb1 C2 124.41(4) 7_665 5_655
C2 Rb1 C2 164.48(7) 2_665 5_655
C1 Rb1 C2 123.30(5) . 3_565
C1 Rb1 C2 61.71(5) 4_655 3_565
C1 Rb1 C2 24.74(4) 3_565 3_565
C1 Rb1 C2 146.42(3) 2_665 3_565
C2 Rb1 C2 124.41(4) . 3_565
C2 Rb1 C2 99.59(7) 8 3_565
C2 Rb1 C2 42.32(7) 6_565 3_565
C2 Rb1 C2 82.52(7) 4_655 3_565
C2 Rb1 C2 164.48(7) 7_665 3_565
C2 Rb1 C2 124.41(4) 2_665 3_565
C2 Rb1 C2 67.00(7) 5_655 3_565
C1 Rb1 C3 43.22(5) . 8
C1 Rb1 C3 122.87(4) 4_655 8
C1 Rb1 C3 105.35(4) 3_565 8
C1 Rb1 C3 85.48(5) 2_665 8
C2 Rb1 C3 48.82(5) . 8
C2 Rb1 C3 23.99(5) 8 8
C2 Rb1 C3 115.68(5) 6_565 8
C2 Rb1 C3 145.42(5) 4_655 8
C2 Rb1 C3 104.67(5) 7_665 8
C2 Rb1 C3 89.89(5) 2_665 8
C2 Rb1 C3 103.12(5) 5_655 8
C2 Rb1 C3 80.61(5) 3_565 8
C1 Rb1 C3 43.22(5) . .
C1 Rb1 C3 105.35(4) 4_655 .
C1 Rb1 C3 122.87(4) 3_565 .
C1 Rb1 C3 85.48(5) 2_665 .
C2 Rb1 C3 23.99(5) . .
C2 Rb1 C3 48.82(5) 8 .
C2 Rb1 C3 145.42(5) 6_565 .
C2 Rb1 C3 115.68(5) 4_655 .
C2 Rb1 C3 89.89(5) 7_665 .
C2 Rb1 C3 104.67(5) 2_665 .
C2 Rb1 C3 80.61(5) 5_655 .
C2 Rb1 C3 103.12(5) 3_565 .
C3 Rb1 C3 41.39(7) 8 .
C1 Rb1 C3 122.87(4) . 4_655
C1 Rb1 C3 43.22(5) 4_655 4_655
C1 Rb1 C3 85.48(5) 3_565 4_655
C1 Rb1 C3 105.35(4) 2_665 4_655
C2 Rb1 C3 103.12(5) . 4_655
C2 Rb1 C3 145.42(5) 8 4_655
C2 Rb1 C3 89.89(5) 6_565 4_655
C2 Rb1 C3 23.99(5) 4_655 4_655
C2 Rb1 C3 80.61(5) 7_665 4_655
C2 Rb1 C3 115.68(5) 2_665 4_655
C2 Rb1 C3 48.82(5) 5_655 4_655
C2 Rb1 C3 104.67(5) 3_565 4_655
C3 Rb1 C3 140.95(8) 8 4_655
C3 Rb1 C3 101.12(3) . 4_655
C1 Rb1 C3 85.48(5) . 7_665
C1 Rb1 C3 105.35(4) 4_655 7_665
C1 Rb1 C3 122.87(4) 3_565 7_665
C1 Rb1 C3 43.22(5) 2_665 7_665
C2 Rb1 C3 89.89(5) . 7_665
C2 Rb1 C3 104.67(5) 8 7_665
C2 Rb1 C3 103.12(5) 6_565 7_665
C2 Rb1 C3 80.61(5) 4_655 7_665
C2 Rb1 C3 23.99(5) 7_665 7_665
C2 Rb1 C3 48.82(5) 2_665 7_665
C2 Rb1 C3 115.68(5) 5_655 7_665
C2 Rb1 C3 145.42(5) 3_565 7_665
C3 Rb1 C3 127.89(7) 8 7_665
C3 Rb1 C3 111.37(7) . 7_665
C3 Rb1 C3 66.99(7) 4_655 7_665
C1 Rb1 C3 122.87(4) . 6_565
C1 Rb1 C3 85.48(5) 4_655 6_565
C1 Rb1 C3 43.22(5) 3_565 6_565
C1 Rb1 C3 105.35(4) 2_665 6_565
C2 Rb1 C3 145.42(5) . 6_565
C2 Rb1 C3 103.12(5) 8 6_565
C2 Rb1 C3 23.99(5) 6_565 6_565
C2 Rb1 C3 89.89(5) 4_655 6_565
C2 Rb1 C3 115.68(5) 7_665 6_565
C2 Rb1 C3 80.61(5) 2_665 6_565
C2 Rb1 C3 104.67(5) 5_655 6_565
C2 Rb1 C3 48.82(5) 3_565 6_565
C3 Rb1 C3 101.12(3) 8 6_565
C3 Rb1 C3 140.95(8) . 6_565
C3 Rb1 C3 111.37(7) 4_655 6_565
C3 Rb1 C3 101.12(3) 7_665 6_565
C1 Rb1 C3 85.48(5) . 2_665
C1 Rb1 C3 122.87(4) 4_655 2_665
C1 Rb1 C3 105.35(4) 3_565 2_665
C1 Rb1 C3 43.22(5) 2_665 2_665
C2 Rb1 C3 104.67(5) . 2_665
C2 Rb1 C3 89.89(5) 8 2_665
C2 Rb1 C3 80.61(5) 6_565 2_665
C2 Rb1 C3 103.12(5) 4_655 2_665
C2 Rb1 C3 48.82(5) 7_665 2_665
C2 Rb1 C3 23.99(5) 2_665 2_665
C2 Rb1 C3 145.42(5) 5_655 2_665
C2 Rb1 C3 115.68(5) 3_565 2_665
C3 Rb1 C3 111.37(7) 8 2_665
C3 Rb1 C3 127.89(7) . 2_665
C3 Rb1 C3 101.12(3) 4_655 2_665
C3 Rb1 C3 41.39(7) 7_665 2_665
C3 Rb1 C3 66.99(7) 6_565 2_665
C1 Rb1 C3 105.35(4) . 3_565
C1 Rb1 C3 85.48(5) 4_655 3_565
C1 Rb1 C3 43.22(5) 3_565 3_565
C1 Rb1 C3 122.87(4) 2_665 3_565
C2 Rb1 C3 115.68(5) . 3_565
C2 Rb1 C3 80.61(5) 8 3_565
C2 Rb1 C3 48.82(5) 6_565 3_565
C2 Rb1 C3 104.67(5) 4_655 3_565
C2 Rb1 C3 145.42(5) 7_665 3_565
C2 Rb1 C3 103.12(5) 2_665 3_565
C2 Rb1 C3 89.89(5) 5_655 3_565
C2 Rb1 C3 23.99(5) 3_565 3_565
C3 Rb1 C3 66.99(7) 8 3_565
C3 Rb1 C3 101.12(3) . 3_565
C3 Rb1 C3 127.89(7) 4_655 3_565
C3 Rb1 C3 140.95(8) 7_665 3_565
C3 Rb1 C3 41.39(7) 6_565 3_565
C3 Rb1 C3 101.12(3) 2_665 3_565
C1 Rb1 C3 105.35(4) . 5_655
C1 Rb1 C3 43.22(5) 4_655 5_655
C1 Rb1 C3 85.48(5) 3_565 5_655
C1 Rb1 C3 122.87(4) 2_665 5_655
C2 Rb1 C3 80.61(5) . 5_655
C2 Rb1 C3 115.68(5) 8 5_655
C2 Rb1 C3 104.67(5) 6_565 5_655
C2 Rb1 C3 48.82(5) 4_655 5_655
C2 Rb1 C3 103.12(5) 7_665 5_655
C2 Rb1 C3 145.42(5) 2_665 5_655
C2 Rb1 C3 23.99(5) 5_655 5_655
C2 Rb1 C3 89.89(5) 3_565 5_655
C3 Rb1 C3 101.12(3) 8 5_655
C3 Rb1 C3 66.99(7) . 5_655
C3 Rb1 C3 41.39(7) 4_655 5_655
C3 Rb1 C3 101.12(3) 7_665 5_655
C3 Rb1 C3 127.89(7) 6_565 5_655
C3 Rb1 C3 140.95(8) 2_665 5_655
C3 Rb1 C3 111.37(7) 3_565 5_655
C1 Rb1 C4 50.33(7) . .
C1 Rb1 C4 105.14(5) 4_655 .
C1 Rb1 C4 105.14(5) 3_565 .
C1 Rb1 C4 96.66(7) 2_665 .
C2 Rb1 C4 42.04(6) . .
C2 Rb1 C4 42.04(6) 8 .
C2 Rb1 C4 124.03(5) 6_565 .
C2 Rb1 C4 124.03(5) 4_655 .
C2 Rb1 C4 108.40(6) 7_665 .
C2 Rb1 C4 108.40(6) 2_665 .
C2 Rb1 C4 82.38(5) 5_655 .
C2 Rb1 C4 82.38(5) 3_565 .
C3 Rb1 C4 23.55(4) 8 .
C3 Rb1 C4 23.55(5) . .
C3 Rb1 C4 117.62(4) 4_655 .
C3 Rb1 C4 131.85(6) 7_665 .
C3 Rb1 C4 117.62(4) 6_565 .
C3 Rb1 C4 131.85(6) 2_665 .
C3 Rb1 C4 77.64(5) 3_565 .
C3 Rb1 C4 77.64(5) 5_655 .
C1 Rb1 C4 96.66(7) . 2_665
C1 Rb1 C4 105.14(5) 4_655 2_665
C1 Rb1 C4 105.14(5) 3_565 2_665
C1 Rb1 C4 50.33(7) 2_665 2_665
C2 Rb1 C4 108.40(6) . 2_665
C2 Rb1 C4 108.40(6) 8 2_665
C2 Rb1 C4 82.38(5) 6_565 2_665
C2 Rb1 C4 82.38(5) 4_655 2_665
C2 Rb1 C4 42.04(6) 7_665 2_665
C2 Rb1 C4 42.04(6) 2_665 2_665
C2 Rb1 C4 124.03(5) 5_655 2_665
C2 Rb1 C4 124.03(5) 3_565 2_665
C3 Rb1 C4 131.85(6) 8 2_665
C3 Rb1 C4 131.85(6) . 2_665
C3 Rb1 C4 77.64(5) 4_655 2_665
C3 Rb1 C4 23.55(4) 7_665 2_665
C3 Rb1 C4 77.64(5) 6_565 2_665
C3 Rb1 C4 23.55(5) 2_665 2_665
C3 Rb1 C4 117.62(4) 3_565 2_665
C3 Rb1 C4 117.62(4) 5_655 2_665
C4 Rb1 C4 146.99(10) . 2_665
C1 Rb1 C4 105.14(5) . 4_655
C1 Rb1 C4 50.33(7) 4_655 4_655
C1 Rb1 C4 96.66(7) 3_565 4_655
C1 Rb1 C4 105.14(5) 2_665 4_655
C2 Rb1 C4 82.38(5) . 4_655
C2 Rb1 C4 124.03(5) 8 4_655
C2 Rb1 C4 108.40(6) 6_565 4_655
C2 Rb1 C4 42.04(6) 4_655 4_655
C2 Rb1 C4 82.38(5) 7_665 4_655
C2 Rb1 C4 124.03(5) 2_665 4_655
C2 Rb1 C4 42.04(6) 5_655 4_655
C2 Rb1 C4 108.40(6) 3_565 4_655
C3 Rb1 C4 117.62(4) 8 4_655
C3 Rb1 C4 77.64(5) . 4_655
C3 Rb1 C4 23.55(4) 4_655 4_655
C3 Rb1 C4 77.64(5) 7_665 4_655
C3 Rb1 C4 131.85(6) 6_565 4_655
C3 Rb1 C4 117.62(4) 2_665 4_655
C3 Rb1 C4 131.85(6) 3_565 4_655
C3 Rb1 C4 23.55(4) 5_655 4_655
C4 Rb1 C4 94.63(3) . 4_655
C4 Rb1 C4 94.63(3) 2_665 4_655
C1 Rb1 C4 105.14(5) . 3_565
C1 Rb1 C4 96.66(7) 4_655 3_565
C1 Rb1 C4 50.33(7) 3_565 3_565
C1 Rb1 C4 105.14(5) 2_665 3_565
C2 Rb1 C4 124.03(5) . 3_565
C2 Rb1 C4 82.38(5) 8 3_565
C2 Rb1 C4 42.04(6) 6_565 3_565
C2 Rb1 C4 108.40(6) 4_655 3_565
C2 Rb1 C4 124.03(5) 7_665 3_565
C2 Rb1 C4 82.38(5) 2_665 3_565
C2 Rb1 C4 108.40(6) 5_655 3_565
C2 Rb1 C4 42.04(6) 3_565 3_565
C3 Rb1 C4 77.64(5) 8 3_565
C3 Rb1 C4 117.62(4) . 3_565
C3 Rb1 C4 131.85(6) 4_655 3_565
C3 Rb1 C4 117.62(4) 7_665 3_565
C3 Rb1 C4 23.55(5) 6_565 3_565
C3 Rb1 C4 77.64(5) 2_665 3_565
C3 Rb1 C4 23.55(5) 3_565 3_565
C3 Rb1 C4 131.85(6) 5_655 3_565
C4 Rb1 C4 94.63(3) . 3_565
C4 Rb1 C4 94.63(3) 2_665 3_565
C4 Rb1 C4 146.99(10) 4_655 3_565
C1 B1 C1 112.35(9) 2_665 4_654
C1 B1 C1 112.35(9) 2_665 3_564
C1 B1 C1 103.85(18) 4_654 3_564
C1 B1 C1 103.85(17) 2_665 .
C1 B1 C1 112.35(9) 4_654 .
C1 B1 C1 112.35(9) 3_564 .
C2 C1 C2 115.3(3) 8 .
C2 C1 B1 122.05(13) 8 .
C2 C1 B1 122.05(13) . .
C2 C1 Rb1 78.38(13) 8 .
C2 C1 Rb1 78.38(13) . .
B1 C1 Rb1 104.91(11) . .
C3 C2 C1 122.5(2) . .
C3 C2 Rb1 81.44(12) . .
C1 C2 Rb1 76.88(13) . .
C3 C2 H2 118.7 . .
C1 C2 H2 118.7 . .
Rb1 C2 H2 113.0 . .
C4 C3 C2 120.5(2) . .
C4 C3 Rb1 79.91(15) . .
C2 C3 Rb1 74.57(11) . .
C4 C3 H3 119.8 . .
C2 C3 H3 119.8 . .
Rb1 C3 H3 116.4 . .
C3 C4 C3 118.7(3) 8 .
C3 C4 Rb1 76.54(15) 8 .
C3 C4 Rb1 76.54(15) . .
C3 C4 H4 120.7 8 .
C3 C4 H4 120.7 . .
Rb1 C4 H4 117.1 . .

loop_
_geom_bond_atom_site_label_1
_geom_bond_atom_site_label_2
_geom_bond_distance
_geom_bond_site_symmetry_2
Rb1 C1 3.280(3) .
Rb1 C1 3.280(3) 4_655
Rb1 C1 3.280(3) 3_565
Rb1 C1 3.280(3) 2_665
Rb1 C2 3.299(2) .
Rb1 C2 3.299(2) 8
Rb1 C2 3.299(2) 6_565
Rb1 C2 3.299(2) 4_655
Rb1 C2 3.299(2) 7_665
Rb1 C2 3.299(2) 2_665
Rb1 C2 3.299(2) 5_655
Rb1 C2 3.299(2) 3_565
Rb1 C3 3.384(2) 8
Rb1 C3 3.384(2) .
Rb1 C3 3.384(2) 4_655
Rb1 C3 3.384(2) 7_665
Rb1 C3 3.384(2) 6_565
Rb1 C3 3.384(2) 2_665
Rb1 C3 3.384(2) 3_565
Rb1 C3 3.384(2) 5_655
Rb1 C4 3.426(3) .
Rb1 C4 3.426(3) 2_665
Rb1 C4 3.426(3) 4_655
Rb1 C4 3.426(3) 3_565
B1 C1 1.639(3) 2_665
B1 C1 1.639(3) 4_654
B1 C1 1.639(3) 3_564
B1 C1 1.639(3) .
C1 C2 1.410(2) 8
C1 C2 1.410(2) .
C2 C3 1.392(3) .
C2 H2 0.9500 .
C3 C4 1.390(3) .
C3 H3 0.9500 .
C4 C3 1.390(3) 8
C4 H4 0.9500 .
